data_4105200
loop_
_publ_author_name
'Skye Fortier'
'Brent C. Melot'
'Guang Wu'
'Trevor W. Hayton'

_publ_contact_author_email hayton@chem.ucsb.edu
_publ_contact_author_name 'Trevor W. Hayton'
_publ_section_title
;
 Homoleptic Uranium(IV) Alkyl Complexes: Synthesis and Characterization
;
_journal_name_full 'Journal of the American Chemical Society'
_journal_page_first 15512
_journal_page_last 15521
_journal_paper_doi 10.1021/ja906516e
_journal_volume 131
_journal_year 2009
_chemical_formula_sum 'C41 H37 Li O4 U'
_chemical_formula_weight 838.68
_chemical_name_systematic
; 
 Lithium tetrakis(tetrahydrofuran) pentakis(neopentyl) uranium(IV) 
;
_space_group_IT_number 11
_symmetry_cell_setting monoclinic
_symmetry_space_group_name_Hall '-P 2yb'
_symmetry_space_group_name_H-M 'P 1 21/m 1'
_atom_sites_solution_hydrogens none
_atom_sites_solution_primary direct
_atom_sites_solution_secondary difmap
_audit_creation_method SHELXL-97
_cell_angle_alpha 90.00
_cell_angle_beta 103.390(2)
_cell_angle_gamma 90.00
_cell_formula_units_Z 2
_cell_length_a 10.4775(13)
_cell_length_b 16.944(2)
_cell_length_c 13.7753(17)
_cell_measurement_temperature 150(2)
_cell_volume 2379.1(5)
_computing_structure_refinement 'SHELXL-97 (Sheldrick, 1997)'
_computing_structure_solution 'SHELXS-97 (Sheldrick, 1990)'
_diffrn_ambient_temperature 150(2)
_diffrn_measured_fraction_theta_full 0.969
_diffrn_measured_fraction_theta_max 0.969
_diffrn_measurement_device_type 'CCD area detector'
_diffrn_measurement_method 'omega scan'
_diffrn_radiation_monochromator graphite
_diffrn_radiation_source 'fine-focus sealed tube'
_diffrn_radiation_type MoK\a
_diffrn_radiation_wavelength 0.71073
_diffrn_reflns_av_R_equivalents 0.1331
_diffrn_reflns_av_sigmaI/netI 0.0796
_diffrn_reflns_limit_h_max 12
_diffrn_reflns_limit_h_min -13
_diffrn_reflns_limit_k_max 21
_diffrn_reflns_limit_k_min -21
_diffrn_reflns_limit_l_max 15
_diffrn_reflns_limit_l_min -16
_diffrn_reflns_number 19784
_diffrn_reflns_theta_full 26.73
_diffrn_reflns_theta_max 26.73
_diffrn_reflns_theta_min 1.52
_exptl_absorpt_coefficient_mu 3.441
_exptl_absorpt_correction_T_max 0.410
_exptl_absorpt_correction_T_min 0.195
_exptl_absorpt_correction_type empirical
_exptl_absorpt_process_details 'Psi Scan'
_exptl_crystal_colour orange
_exptl_crystal_density_diffrn 1.171
_exptl_crystal_description block
_exptl_crystal_F_000 820
_exptl_crystal_size_max 0.5
_exptl_crystal_size_mid 0.4
_exptl_crystal_size_min 0.25
_refine_diff_density_max 2.725
_refine_diff_density_min -2.639
_refine_diff_density_rms 0.265
_refine_ls_extinction_method none
_refine_ls_goodness_of_fit_ref 1.106
_refine_ls_hydrogen_treatment none
_refine_ls_matrix_type full
_refine_ls_number_parameters 289
_refine_ls_number_reflns 5067
_refine_ls_number_restraints 7
_refine_ls_restrained_S_all 1.106
_refine_ls_R_factor_all 0.0663
_refine_ls_R_factor_gt 0.0534
_refine_ls_shift/su_max 0.001
_refine_ls_shift/su_mean 0.000
_refine_ls_structure_factor_coef Fsqd
_refine_ls_weighting_details 'calc w=1/[\s^2^(Fo^2^)+(0.0988P)^2^+0.0000P] where P=(Fo^2^+2Fc^2^)/3'
_refine_ls_weighting_scheme calc
_refine_ls_wR_factor_gt 0.1377
_refine_ls_wR_factor_ref 0.1580
_reflns_number_gt 4313
_reflns_number_total 5067
_reflns_threshold_expression >2sigma(I)
_cod_data_source_file ja906516e_si_001_3.cif
_cod_data_source_block Complex_3
_cod_original_cell_volume 2379.0(5)
_cod_database_code 4105200

loop_
_symmetry_equiv_pos_as_xyz
'x, y, z'
'-x, y+1/2, -z'
'-x, -y, -z'
'x, -y-1/2, z'

loop_
_atom_site_label
_atom_site_type_symbol
_atom_site_fract_x
_atom_site_fract_y
_atom_site_fract_z
_atom_site_U_iso_or_equiv
_atom_site_adp_type
_atom_site_occupancy
_atom_site_symmetry_multiplicity
_atom_site_calc_flag
_atom_site_refinement_flags
U1 U 0.73212(3) 0.7500 0.72304(2) 0.03336(15) Uani 1 2 d S
C3 C 0.9441(12) 0.7753(8) 0.8469(10) 0.046(4) Uani 0.50 1 d P
C4 C 0.5657(9) 0.9003(6) 0.8443(6) 0.062(2) Uani 1 1 d .
C8 C 0.7467(13) 0.9025(6) 0.5283(8) 0.082(3) Uani 1 1 d .
C12 C 1.0849(10) 0.7500 0.8516(9) 0.051(3) Uani 1 2 d S
C13 C 1.1336(15) 0.7500 0.7650(12) 0.139(10) Uani 1 2 d S
C14 C 1.1820(15) 0.7734(10) 0.9469(13) 0.057(5) Uani 0.50 1 d P
C15 C 1.0816(19) 0.8464(9) 0.8608(19) 0.084(7) Uani 0.50 1 d P
C20 C 0.3658(15) 0.8224(13) 0.1995(14) 0.140(4) Uani 1 1 d .
C21 C 0.4933(14) 0.7880(10) 0.1877(13) 0.140(4) Uani 1 1 d .
C22 C 0.153(4) 0.8106(13) 0.455(2) 0.124(14) Uani 0.50 1 d P
C23 C 0.243(3) 0.8268(15) 0.530(2) 0.099(8) Uani 0.50 1 d P
C24 C 0.310(2) 0.7500 0.5423(15) 0.101(6) Uani 1 2 d S
C25 C 0.281(4) 0.801(2) 0.448(3) 0.146(15) Uani 0.50 1 d P
C1B C 0.5508(12) 0.8295(7) 0.7615(9) 0.043(3) Uani 0.562(9) 1 d P
C2A C 0.7845(14) 0.8572(8) 0.6124(11) 0.049(3) Uani 0.562(9) 1 d P
C5A C 0.481(4) 0.935(2) 0.7445(18) 0.176(19) Uani 0.562(9) 1 d P
C6A C 0.629(3) 0.9878(13) 0.904(3) 0.127(11) Uani 0.562(9) 1 d P
C7A C 0.497(3) 0.8688(15) 0.907(2) 0.110(10) Uani 0.562(9) 1 d P
C10A C 0.644(2) 0.9779(13) 0.563(2) 0.111(10) Uani 0.562(9) 1 d P
C11A C 0.826(2) 0.9572(12) 0.4844(17) 0.085(6) Uani 0.562(9) 1 d P
C1A C 0.6800(15) 0.8593(8) 0.8261(11) 0.034(3) Uani 0.438(9) 1 d P
C2B C 0.6759(15) 0.8352(9) 0.5733(11) 0.038(3) Uani 0.438(9) 1 d P
C5B C 0.675(2) 0.9494(11) 0.8469(16) 0.058(5) Uani 0.438(9) 1 d P
C6B C 0.598(3) 0.8474(12) 0.9482(14) 0.057(5) Uani 0.438(9) 1 d P
C7B C 0.4382(17) 0.9374(11) 0.8391(16) 0.058(5) Uani 0.438(9) 1 d P
C9B C 0.699(2) 0.9291(13) 0.4325(15) 0.065(6) Uani 0.438(9) 1 d P
C10B C 0.892(3) 0.8498(14) 0.523(2) 0.080(8) Uani 0.438(9) 1 d P
C11B C 0.793(4) 0.9649(15) 0.610(2) 0.115(14) Uani 0.438(9) 1 d P
Li1 Li 0.126(3) 0.7500 0.248(2) 0.093(8) Uani 1 2 d S
O1 O 0.1638(12) 0.7500 0.3906(8) 0.083(3) Uani 1 2 d S
O3 O 0.2938(15) 0.7500 0.2117(14) 0.140(4) Uani 1 2 d S
C9A C 0.623(4) 0.8669(13) 0.4408(18) 0.152(15) Uani 0.562(9) 1 d P
C31 C -0.073(2) 0.9675(12) 0.1165(13) 0.217(6) Uani 1 1 d D
C30 C 0.012(2) 0.8962(13) 0.1150(14) 0.217(6) Uani 1 1 d D
C32 C -0.1386(18) 0.9446(15) 0.1969(13) 0.217(6) Uani 1 1 d D
C33 C -0.034(2) 0.8955(13) 0.2617(11) 0.217(6) Uani 1 1 d D
O2 O 0.0232(16) 0.8477(10) 0.1986(9) 0.217(6) Uani 1 1 d D

loop_
_atom_site_aniso_label
_atom_site_aniso_U_11
_atom_site_aniso_U_22
_atom_site_aniso_U_33
_atom_site_aniso_U_23
_atom_site_aniso_U_13
_atom_site_aniso_U_12
U1 0.0290(2) 0.0354(2) 0.0352(2) 0.000 0.00625(13) 0.000
C3 0.024(6) 0.054(9) 0.051(7) -0.007(5) -0.009(5) 0.010(5)
C4 0.051(5) 0.088(6) 0.046(4) -0.017(4) 0.011(4) 0.016(4)
C8 0.124(10) 0.072(6) 0.061(5) -0.004(5) 0.043(6) -0.042(6)
C12 0.035(5) 0.062(6) 0.051(6) 0.000 -0.002(4) 0.000
C13 0.044(8) 0.32(3) 0.052(8) 0.000 0.015(6) 0.000
C14 0.037(7) 0.070(13) 0.060(9) -0.006(7) 0.005(7) -0.008(6)
C15 0.061(11) 0.038(8) 0.132(18) 0.021(10) -0.019(12) -0.022(8)
C20 0.077(5) 0.212(12) 0.129(7) 0.014(9) 0.017(5) -0.042(7)
C21 0.077(5) 0.212(12) 0.129(7) 0.014(9) 0.017(5) -0.042(7)
C22 0.25(5) 0.052(11) 0.10(2) 0.004(13) 0.09(3) 0.000(19)
C23 0.107(19) 0.083(15) 0.094(17) -0.035(14) -0.003(15) 0.003(13)
C24 0.097(14) 0.102(13) 0.082(11) 0.000 -0.022(10) 0.000
C25 0.17(4) 0.14(3) 0.10(2) 0.02(2) -0.02(2) -0.03(3)
C1B 0.040(7) 0.039(6) 0.046(7) -0.006(5) 0.000(5) 0.003(5)
C2A 0.045(8) 0.050(7) 0.054(8) 0.016(6) 0.014(6) 0.008(6)
C5A 0.24(4) 0.20(3) 0.076(14) 0.000(17) 0.011(18) 0.19(3)
C6A 0.14(2) 0.081(14) 0.17(3) -0.071(18) 0.08(2) -0.014(15)
C7A 0.096(18) 0.118(19) 0.14(2) -0.068(18) 0.071(18) -0.040(16)
C10A 0.102(17) 0.094(13) 0.16(2) 0.077(16) 0.081(17) 0.053(13)
C11A 0.092(15) 0.084(12) 0.091(14) 0.024(11) 0.044(12) 0.006(11)
C1A 0.038(8) 0.039(7) 0.030(7) 0.002(6) 0.020(6) 0.008(6)
C2B 0.040(9) 0.045(8) 0.031(7) -0.002(6) 0.011(6) 0.003(6)
C5B 0.057(12) 0.045(9) 0.074(13) -0.022(9) 0.016(10) -0.010(8)
C6B 0.079(15) 0.052(10) 0.039(9) 0.009(8) 0.013(9) 0.003(10)
C7B 0.038(9) 0.050(9) 0.084(13) -0.018(9) 0.014(9) 0.015(8)
C9B 0.072(14) 0.072(13) 0.049(10) 0.021(10) 0.011(9) 0.020(11)
C10B 0.087(18) 0.071(13) 0.095(18) 0.034(13) 0.051(15) 0.021(13)
C11B 0.21(4) 0.065(14) 0.085(18) -0.025(13) 0.06(2) -0.09(2)
Li1 0.074(18) 0.13(2) 0.077(17) 0.000 0.015(14) 0.000
O1 0.094(8) 0.071(6) 0.068(6) 0.000 -0.016(5) 0.000
O3 0.077(5) 0.212(12) 0.129(7) 0.014(9) 0.017(5) -0.042(7)
C9A 0.27(4) 0.067(13) 0.076(14) 0.001(11) -0.045(19) -0.024(18)
C31 0.205(9) 0.342(14) 0.121(6) 0.086(8) 0.074(6) 0.172(9)
C30 0.205(9) 0.342(14) 0.121(6) 0.086(8) 0.074(6) 0.172(9)
C32 0.205(9) 0.342(14) 0.121(6) 0.086(8) 0.074(6) 0.172(9)
C33 0.205(9) 0.342(14) 0.121(6) 0.086(8) 0.074(6) 0.172(9)
O2 0.205(9) 0.342(14) 0.121(6) 0.086(8) 0.074(6) 0.172(9)

loop_
_atom_type_symbol
_atom_type_description
_atom_type_scat_dispersion_real
_atom_type_scat_dispersion_imag
_atom_type_scat_source
C C 0.0033 0.0016 'International Tables Vol C Tables 4.2.6.8 and 6.1.1.4'
H H 0.0000 0.0000 'International Tables Vol C Tables 4.2.6.8 and 6.1.1.4'
Li Li -0.0003 0.0001 'International Tables Vol C Tables 4.2.6.8 and 6.1.1.4'
O O 0.0106 0.0060 'International Tables Vol C Tables 4.2.6.8 and 6.1.1.4'
U U -9.6767 9.6646 'International Tables Vol C Tables 4.2.6.8 and 6.1.1.4'

loop_
_geom_angle_atom_site_label_1
_geom_angle_atom_site_label_2
_geom_angle_atom_site_label_3
_geom_angle
_geom_angle_site_symmetry_1
_geom_angle_site_symmetry_3
C1A U1 C1A 97.1(6) . 4_575
C1A U1 C2B 151.0(5) . 4_575
C1A U1 C2B 90.0(5) 4_575 4_575
C1A U1 C2B 90.0(5) . .
C1A U1 C2B 151.0(5) 4_575 .
C2B U1 C2B 71.4(7) 4_575 .
C1A U1 C1B 90.1(5) . 4_575
C1A U1 C1B 35.8(5) 4_575 4_575
C2B U1 C1B 79.4(5) 4_575 4_575
C2B U1 C1B 116.6(5) . 4_575
C1A U1 C1B 35.8(5) . .
C1A U1 C1B 90.1(5) 4_575 .
C2B U1 C1B 116.6(5) 4_575 .
C2B U1 C1B 79.4(4) . .
C1B U1 C1B 65.7(6) 4_575 .
C1A U1 C3 76.1(5) . .
C1A U1 C3 90.9(5) 4_575 .
C2B U1 C3 132.1(5) 4_575 .
C2B U1 C3 118.1(5) . .
C1B U1 C3 123.3(5) 4_575 .
C1B U1 C3 111.3(4) . .
C1A U1 C3 90.9(5) . 4_575
C1A U1 C3 76.1(5) 4_575 4_575
C2B U1 C3 118.1(5) 4_575 4_575
C2B U1 C3 132.1(5) . 4_575
C1B U1 C3 111.3(4) 4_575 4_575
C1B U1 C3 123.3(5) . 4_575
C3 U1 C3 19.7(6) . 4_575
C1A U1 C2A 177.6(4) . 4_575
C1A U1 C2A 85.1(5) 4_575 4_575
C2B U1 C2A 27.8(5) 4_575 4_575
C2B U1 C2A 87.7(5) . 4_575
C1B U1 C2A 91.3(4) 4_575 4_575
C1B U1 C2A 143.8(4) . 4_575
C3 U1 C2A 104.7(4) . 4_575
C3 U1 C2A 90.3(5) 4_575 4_575
C1A U1 C2A 85.1(5) . .
C1A U1 C2A 177.6(4) 4_575 .
C2B U1 C2A 87.7(5) 4_575 .
C2B U1 C2A 27.8(5) . .
C1B U1 C2A 143.8(4) 4_575 .
C1B U1 C2A 91.3(4) . .
C3 U1 C2A 90.3(5) . .
C3 U1 C2A 104.7(4) 4_575 .
C2A U1 C2A 92.6(7) 4_575 .
C3 C3 C12 73.6(5) 4_575 .
C3 C3 U1 80.1(3) 4_575 .
C12 C3 U1 132.7(8) . .
C7A C4 C5B 139.9(16) . .
C7A C4 C1A 120.2(16) . .
C5B C4 C1A 65.7(10) . .
C7A C4 C7B 65.5(16) . .
C5B C4 C7B 118.4(13) . .
C1A C4 C7B 167.1(12) . .
C7A C4 C5A 115(2) . .
C5B C4 C5A 95(2) . .
C1A C4 C5A 110.6(12) . .
C7B C4 C5A 57.9(14) . .
C7A C4 C1B 100.2(12) . .
C5B C4 C1B 113.3(10) . .
C1A C4 C1B 58.7(8) . .
C7B C4 C1B 110.0(10) . .
C5A C4 C1B 74.0(12) . .
C7A C4 C6B 42.9(15) . .
C5B C4 C6B 107.3(14) . .
C1A C4 C6B 83.2(11) . .
C7B C4 C6B 105.9(14) . .
C5A C4 C6B 157(2) . .
C1B C4 C6B 99.9(10) . .
C7A C4 C6A 103.7(14) . .
C5B C4 C6A 43.0(11) . .
C1A C4 C6A 104.2(12) . .
C7B C4 C6A 84.6(13) . .
C5A C4 C6A 99.6(19) . .
C1B C4 C6A 155.6(12) . .
C6B C4 C6A 94.4(15) . .
C2A C8 C9B 164.9(15) . .
C2A C8 C11A 128.6(15) . .
C9B C8 C11A 60.8(14) . .
C2A C8 C11B 77.6(14) . .
C9B C8 C11B 117.5(17) . .
C11A C8 C11B 75.7(14) . .
C2A C8 C2B 47.7(9) . .
C9B C8 C2B 121.2(14) . .
C11A C8 C2B 172.2(14) . .
C11B C8 C2B 108.0(12) . .
C2A C8 C9A 115.7(12) . .
C9B C8 C9A 51.2(14) . .
C11A C8 C9A 110.5(16) . .
C11B C8 C9A 147(2) . .
C2B C8 C9A 70.3(12) . .
C2A C8 C10B 70.8(11) . .
C9B C8 C10B 104.6(14) . .
C11A C8 C10B 74.2(12) . .
C11B C8 C10B 104(2) . .
C2B C8 C10B 98.0(11) . .
C9A C8 C10B 108.6(18) . .
C2A C8 C10A 104.3(11) . .
C9B C8 C10A 85.0(15) . .
C11A C8 C10A 95.2(12) . .
C11B C8 C10A 55.2(19) . .
C2B C8 C10A 92.5(10) . .
C9A C8 C10A 92.0(18) . .
C10B C8 C10A 159.0(16) . .
C13 C12 C14 115.7(11) . .
C13 C12 C14 115.7(11) . 4_575
C14 C12 C14 30.4(13) . 4_575
C13 C12 C3 120.3(11) . 4_575
C14 C12 C3 124.0(12) . 4_575
C14 C12 C3 114.3(11) 4_575 4_575
C13 C12 C3 120.3(11) . .
C14 C12 C3 114.3(11) . .
C14 C12 C3 124.0(12) 4_575 .
C3 C12 C3 32.7(10) 4_575 .
C13 C12 C15 94.8(10) . 4_575
C14 C12 C15 102.5(11) . 4_575
C14 C12 C15 72.2(10) 4_575 4_575
C3 C12 C15 71.6(9) 4_575 4_575
C3 C12 C15 104.3(10) . 4_575
C13 C12 C15 94.8(10) . .
C14 C12 C15 72.2(10) . .
C14 C12 C15 102.5(11) 4_575 .
C3 C12 C15 104.3(10) 4_575 .
C3 C12 C15 71.6(9) . .
C15 C12 C15 170(2) 4_575 .
C14 C14 C12 74.8(7) 4_575 .
O3 C20 C21 100.5(16) . .
C21 C21 C20 112.8(10) 4_575 .
C23 C22 O1 122(3) . .
C22 C23 C24 98(2) . .
C23 C24 C23 124(3) 4_575 .
C23 C24 C25 54(2) 4_575 4_575
C23 C24 C25 114(2) . 4_575
C23 C24 C25 114(2) 4_575 .
C23 C24 C25 54(2) . .
C25 C24 C25 68(3) 4_575 .
C24 C25 O1 96(2) . .
C24 C25 C25 56.0(16) . 4_575
O1 C25 C25 56.6(15) . 4_575
C1A C1B C4 54.7(7) . .
C1A C1B U1 71.6(7) . .
C4 C1B U1 126.3(7) . .
C2B C2A C8 74.7(11) . .
C2B C2A U1 74.3(9) . .
C8 C2A U1 149.0(10) . .
C7B C5A C4 57.3(12) . .
C5B C6A C4 53.3(13) . .
C6B C7A C4 82.5(16) . .
C6B C7A C7B 138(2) . .
C4 C7A C7B 60.4(15) . .
C11B C10A C8 53.8(11) . .
C9B C11A C8 56.5(12) . .
C4 C1A C1B 66.6(9) . .
C4 C1A C5B 55.7(10) . .
C1B C1A C5B 111.7(13) . .
C4 C1A U1 139.2(10) . .
C1B C1A U1 72.6(7) . .
C5B C1A U1 149.6(11) . .
C2A C2B C8 57.6(10) . .
C2A C2B U1 77.8(9) . .
C8 C2B U1 135.5(10) . .
C6A C5B C4 83.7(17) . .
C6A C5B C1A 133(2) . .
C4 C5B C1A 58.5(9) . .
C7A C6B C4 54.6(16) . .
C4 C7B C5A 64.8(12) . .
C4 C7B C7A 54.1(10) . .
C5A C7B C7A 111.6(14) . .
C9A C9B C8 75.6(15) . .
C9A C9B C11A 136(2) . .
C8 C9B C11A 62.7(13) . .
C8 C11B C10A 71.0(18) . .
O1 Li1 O3 106.4(17) . .
O1 Li1 O2 108.5(11) . 4_575
O3 Li1 O2 111.1(11) . 4_575
O1 Li1 O2 108.5(11) . .
O3 Li1 O2 111.1(11) . .
O2 Li1 O2 111.1(19) 4_575 .
C22 O1 C22 97(2) . 4_575
C22 O1 C25 56(2) . .
C22 O1 C25 105(2) 4_575 .
C22 O1 C25 105(2) . 4_575
C22 O1 C25 56(2) 4_575 4_575
C25 O1 C25 67(3) . 4_575
C22 O1 Li1 129.1(14) . .
C22 O1 Li1 129.1(14) 4_575 .
C25 O1 Li1 118.0(17) . .
C25 O1 Li1 118.0(17) 4_575 .
C20 O3 C20 113.1(19) . 4_575
C20 O3 Li1 123.4(10) . .
C20 O3 Li1 123.4(10) 4_575 .
C9B C9A C8 53.2(14) . .
C32 C31 C30 100.3(8) . .
O2 C30 C31 113.4(10) . .
C31 C32 C33 100.8(8) . .
O2 C33 C32 107.9(13) . .
C30 O2 C33 101.7(12) . .
C30 O2 Li1 134.5(13) . .
C33 O2 Li1 122.1(12) . .

loop_
_geom_bond_atom_site_label_1
_geom_bond_atom_site_label_2
_geom_bond_distance
_geom_bond_site_symmetry_2
U1 C1A 2.470(14) .
U1 C1A 2.470(14) 4_575
U1 C2B 2.474(15) 4_575
U1 C2B 2.474(15) .
U1 C1B 2.485(13) 4_575
U1 C1B 2.485(13) .
U1 C3 2.505(12) .
U1 C3 2.505(12) 4_575
U1 C2A 2.512(13) 4_575
U1 C2A 2.512(13) .
C3 C3 0.86(3) 4_575
C3 C12 1.523(16) .
C4 C7A 1.36(3) .
C4 C5B 1.41(2) .
C4 C1A 1.457(16) .
C4 C7B 1.462(18) .
C4 C5A 1.57(2) .
C4 C1B 1.638(14) .
C4 C6B 1.66(2) .
C4 C6A 1.75(2) .
C8 C2A 1.370(17) .
C8 C9B 1.37(2) .
C8 C11A 1.46(2) .
C8 C11B 1.54(3) .
C8 C2B 1.565(17) .
C8 C9A 1.66(3) .
C8 C10B 1.78(3) .
C8 C10A 1.81(2) .
C12 C13 1.403(19) .
C12 C14 1.516(19) .
C12 C14 1.516(19) 4_575
C12 C3 1.523(16) 4_575
C12 C15 1.640(17) 4_575
C12 C15 1.640(17) .
C14 C14 0.79(3) 4_575
C20 O3 1.470(18) .
C20 C21 1.50(2) .
C21 C21 1.29(3) 4_575
C22 C23 1.27(5) .
C22 O1 1.37(3) .
C23 C24 1.47(3) .
C24 C23 1.47(3) 4_575
C24 C25 1.53(4) 4_575
C24 C25 1.53(4) .
C25 O1 1.56(4) .
C25 C25 1.71(7) 4_575
C1B C1A 1.52(2) .
C2A C2B 1.20(2) .
C5A C7B 1.47(3) .
C6A C5B 1.20(3) .
C7A C6B 1.14(3) .
C7A C7B 1.53(4) .
C10A C11B 1.57(5) .
C11A C9B 1.44(3) .
C1A C5B 1.56(2) .
C9B C9A 1.34(4) .
Li1 O1 1.91(3) .
Li1 O3 1.94(3) .
Li1 O2 2.01(2) 4_575
Li1 O2 2.01(2) .
O1 C22 1.37(3) 4_575
O1 C25 1.56(4) 4_575
O3 C20 1.470(18) 4_575
C31 C32 1.486(9) .
C31 C30 1.505(9) .
C30 O2 1.398(9) .
C32 C33 1.495(9) .
C33 O2 1.419(9) .
